data_4331088
loop_
_publ_author_name
'Jun Xiang Ong'
'Chun Wei Yap'
'Wee Han Ang'

_publ_contact_author_address
;National University of Singapore
Department of Chemistry
Block S15, Level 5
3 Science Drive 2
Singapore 117543
;
_publ_contact_author_email chmawh@nus.edu.sg
_publ_contact_author_fax '+65-6779 1691'
_publ_contact_author_name 'Wee Han Ang'
_publ_contact_author_phone '+65-6516 5131'
_publ_section_title
;
 Rational Design of Selective Organoruthenium Inhibitors of Protein
 Tyrosine Phosphatase 1B
;
_journal_name_full 'Inorganic Chemistry'
_journal_page_first 12483
_journal_page_last 12492
_journal_paper_doi 10.1021/ic301884j
_journal_volume 51
_journal_year 2012
_chemical_formula_moiety 'C35 H46 Cl F2 N3 O3 P Ru, F6 P, C4 H10 O'
_chemical_formula_sum 'C39 H56 Cl F8 N3 O4 P2 Ru'
_chemical_formula_weight 981.33
_chemical_name_systematic
; 
 ? 
;
_space_group_IT_number 2
_symmetry_cell_setting triclinic
_symmetry_space_group_name_Hall '-P 1'
_symmetry_space_group_name_H-M 'P -1'
_atom_sites_solution_hydrogens geom
_atom_sites_solution_primary direct
_atom_sites_solution_secondary difmap
_audit_creation_method SHELXL-97
_cell_angle_alpha 110.4200(10)
_cell_angle_beta 93.6680(10)
_cell_angle_gamma 96.1320(10)
_cell_formula_units_Z 2
_cell_length_a 9.8539(4)
_cell_length_b 13.3013(6)
_cell_length_c 18.0943(8)
_cell_measurement_reflns_used 5629
_cell_measurement_temperature 293(2)
_cell_measurement_theta_max 26.19
_cell_measurement_theta_min 2.37
_cell_volume 2196.78(17)
_computing_cell_refinement 'Bruker SMART'
_computing_data_collection 'Bruker SMART'
_computing_data_reduction 'Bruker SAINT'
_computing_molecular_graphics 'Bruker SHELXTL'
_computing_publication_material 'Bruker SHELXTL'
_computing_structure_refinement 'SHELXL-97 (Sheldrick, 1997)'
_computing_structure_solution 'SHELXS-97 (Sheldrick, 1990)'
_diffrn_ambient_temperature 293(2)
_diffrn_measured_fraction_theta_full 0.998
_diffrn_measured_fraction_theta_max 0.998
_diffrn_measurement_device_type 'CCD area detector'
_diffrn_measurement_method 'phi and omega scans'
_diffrn_radiation_monochromator graphite
_diffrn_radiation_source 'fine-focus sealed tube'
_diffrn_radiation_type MoK\a
_diffrn_radiation_wavelength 0.71073
_diffrn_reflns_av_R_equivalents 0.0495
_diffrn_reflns_av_sigmaI/netI 0.0586
_diffrn_reflns_limit_h_max 12
_diffrn_reflns_limit_h_min -12
_diffrn_reflns_limit_k_max 17
_diffrn_reflns_limit_k_min -17
_diffrn_reflns_limit_l_max 23
_diffrn_reflns_limit_l_min -23
_diffrn_reflns_number 28789
_diffrn_reflns_theta_full 27.50
_diffrn_reflns_theta_max 27.50
_diffrn_reflns_theta_min 1.66
_exptl_absorpt_coefficient_mu 0.566
_exptl_absorpt_correction_T_max 0.4305
_exptl_absorpt_correction_T_min 0.3930
_exptl_absorpt_correction_type multi-scan
_exptl_absorpt_process_details 'Sadabs, (Sheldrick 2008)'
_exptl_crystal_colour Yellow
_exptl_crystal_density_diffrn 1.484
_exptl_crystal_description Thin_Plate
_exptl_crystal_F_000 1012
_exptl_crystal_size_max 0.36
_exptl_crystal_size_mid 0.20
_exptl_crystal_size_min 0.10
_refine_diff_density_max 0.716
_refine_diff_density_min -0.543
_refine_diff_density_rms 0.094
_refine_ls_extinction_method none
_refine_ls_goodness_of_fit_ref 1.042
_refine_ls_hydrogen_treatment constr
_refine_ls_matrix_type full
_refine_ls_number_parameters 568
_refine_ls_number_reflns 10090
_refine_ls_number_restraints 76
_refine_ls_restrained_S_all 1.038
_refine_ls_R_factor_all 0.0524
_refine_ls_R_factor_gt 0.0437
_refine_ls_shift/su_max 0.001
_refine_ls_shift/su_mean 0.000
_refine_ls_structure_factor_coef Fsqd
_refine_ls_weighting_details 'calc w=1/[\s^2^(Fo^2^)+(0.0482P)^2^+0.7129P] where P=(Fo^2^+2Fc^2^)/3'
_refine_ls_weighting_scheme calc
_refine_ls_wR_factor_gt 0.0989
_refine_ls_wR_factor_ref 0.1030
_reflns_number_gt 8673
_reflns_number_total 10090
_reflns_threshold_expression >2sigma(I)
_cod_data_source_file ic301884j_si_002_2.cif
_cod_data_source_block c006
_cod_original_cell_volume 2196.78(16)
_cod_database_code 4331088

loop_
_symmetry_equiv_pos_as_xyz
'x, y, z'
'-x, -y, -z'

loop_
_atom_site_label
_atom_site_type_symbol
_atom_site_fract_x
_atom_site_fract_y
_atom_site_fract_z
_atom_site_U_iso_or_equiv
_atom_site_adp_type
_atom_site_occupancy
_atom_site_symmetry_multiplicity
_atom_site_calc_flag
_atom_site_refinement_flags
_atom_site_disorder_assembly
_atom_site_disorder_group
O3 O 0.2654(4) 0.6720(3) 0.1756(3) 0.0297(7) Uani 0.587(3) 1 d PU A 1
C17 C 0.2486(6) 0.7843(4) 0.2198(4) 0.0310(7) Uani 0.587(3) 1 d PU A 1
H17A H 0.2920 0.8307 0.1944 0.037 Uiso 0.587(3) 1 calc PR A 1
H17B H 0.2944 0.8061 0.2731 0.037 Uiso 0.587(3) 1 calc PR A 1
O2 O 0.3479(5) 0.5267(4) 0.0701(2) 0.0296(7) Uani 0.587(3) 1 d PU A 1
C19 C 0.2566(6) 0.5189(5) 0.0004(3) 0.0301(7) Uani 0.587(3) 1 d PU A 1
H19A H 0.1821 0.5611 0.0166 0.036 Uiso 0.587(3) 1 calc PR A 1
H19B H 0.3070 0.5462 -0.0345 0.036 Uiso 0.587(3) 1 calc PR A 1
O2A O 0.2955(7) 0.5568(5) 0.0835(4) 0.0298(8) Uani 0.413(3) 1 d PU A 2
C17A C 0.2083(8) 0.7799(6) 0.1713(5) 0.0300(7) Uani 0.413(3) 1 d PU A 2
H17C H 0.2575 0.8477 0.1725 0.036 Uiso 0.413(3) 1 calc PR A 2
H17D H 0.1700 0.7376 0.1172 0.036 Uiso 0.413(3) 1 calc PR A 2
O3A O 0.2998(7) 0.7195(5) 0.2020(4) 0.0297(7) Uani 0.413(3) 1 d PU A 2
C19A C 0.3307(9) 0.4957(7) 0.0054(4) 0.0301(8) Uani 0.413(3) 1 d PU A 2
H19C H 0.4111 0.4612 0.0100 0.036 Uiso 0.413(3) 1 calc PR A 2
H19D H 0.3509 0.5434 -0.0237 0.036 Uiso 0.413(3) 1 calc PR A 2
Ru1 Ru 0.51392(2) 0.832250(16) 0.750428(12) 0.01098(7) Uani 1 1 d . . .
Cl1 Cl 0.71196(7) 0.94555(5) 0.83149(4) 0.02251(15) Uani 1 1 d . . .
P1 P 0.39777(8) 0.64314(7) 0.14167(5) 0.02519(18) Uani 1 1 d . . .
O1 O 0.4957(2) 0.71384(18) 0.11994(13) 0.0358(6) Uani 1 1 d . A .
F1 F 0.38557(18) 0.51411(13) 0.22407(10) 0.0303(4) Uani 1 1 d . . .
F2 F 0.57760(18) 0.52714(13) 0.17012(10) 0.0289(4) Uani 1 1 d . . .
N1 N 0.6589(2) 0.74524(16) 0.68471(12) 0.0129(4) Uani 1 1 d . . .
N2 N 0.5583(2) 0.91038(17) 0.67155(13) 0.0159(5) Uani 1 1 d . . .
N3 N 0.6693(2) 0.92794(17) 0.57374(13) 0.0159(5) Uani 1 1 d . . .
C1 C 0.7079(3) 0.6621(2) 0.69848(16) 0.0172(5) Uani 1 1 d . . .
H1 H 0.6815 0.6451 0.7416 0.021 Uiso 1 1 calc R . .
C2 C 0.7957(3) 0.6013(2) 0.65115(17) 0.0199(6) Uani 1 1 d . . .
H2 H 0.8267 0.5435 0.6617 0.024 Uiso 1 1 calc R . .
C3 C 0.8370(3) 0.6272(2) 0.58787(16) 0.0192(6) Uani 1 1 d . . .
H3 H 0.8948 0.5862 0.5546 0.023 Uiso 1 1 calc R . .
C4 C 0.7916(3) 0.7148(2) 0.57444(15) 0.0162(5) Uani 1 1 d . . .
H4 H 0.8200 0.7344 0.5327 0.019 Uiso 1 1 calc R . .
C5 C 0.7032(3) 0.7732(2) 0.62384(15) 0.0136(5) Uani 1 1 d . . .
C6 C 0.5239(3) 0.9998(2) 0.65814(17) 0.0204(6) Uani 1 1 d . . .
H6 H 0.4643 1.0454 0.6857 0.024 Uiso 1 1 calc R . .
C7 C 0.5916(3) 1.0110(2) 0.59772(17) 0.0211(6) Uani 1 1 d . . .
H7 H 0.5862 1.0651 0.5765 0.025 Uiso 1 1 calc R . .
C8 C 0.6466(3) 0.8680(2) 0.62022(15) 0.0143(5) Uani 1 1 d . . .
C9 C 0.7501(3) 0.9090(2) 0.50602(15) 0.0169(5) Uani 1 1 d . . .
H9A H 0.8364 0.8868 0.5190 0.020 Uiso 1 1 calc R . .
H9B H 0.7710 0.9764 0.4970 0.020 Uiso 1 1 calc R . .
C10 C 0.6773(3) 0.8234(2) 0.43040(16) 0.0158(5) Uani 1 1 d . A .
C11 C 0.5509(3) 0.7643(2) 0.42739(16) 0.0191(6) Uani 1 1 d . . .
H11 H 0.5087 0.7757 0.4736 0.023 Uiso 1 1 calc R . .
C12 C 0.4865(3) 0.6882(2) 0.35643(16) 0.0196(6) Uani 1 1 d . A .
H12 H 0.4012 0.6498 0.3551 0.024 Uiso 1 1 calc R . .
C13 C 0.5495(3) 0.6699(2) 0.28798(16) 0.0180(6) Uani 1 1 d . . .
C14 C 0.6755(3) 0.7289(2) 0.28979(16) 0.0213(6) Uani 1 1 d . A .
H14 H 0.7172 0.7172 0.2434 0.026 Uiso 1 1 calc R . .
C15 C 0.7391(3) 0.8050(2) 0.36047(16) 0.0193(6) Uani 1 1 d . . .
H15 H 0.8236 0.8441 0.3614 0.023 Uiso 1 1 calc R A .
C16 C 0.4815(3) 0.5874(2) 0.21038(17) 0.0218(6) Uani 1 1 d . A .
C18 C 0.1006(4) 0.7994(4) 0.2240(3) 0.0604(12) Uani 1 1 d . . .
H18A H 0.0939 0.8740 0.2534 0.091 Uiso 0.587(3) 1 calc PR A 1
H18B H 0.0577 0.7547 0.2501 0.091 Uiso 0.587(3) 1 calc PR A 1
H18C H 0.0553 0.7792 0.1713 0.091 Uiso 0.587(3) 1 calc PR A 1
H18D H 0.0367 0.8390 0.2074 0.091 Uiso 0.413(3) 1 calc PR A 2
H18E H 0.1407 0.8408 0.2773 0.091 Uiso 0.413(3) 1 calc PR A 2
H18F H 0.0536 0.7314 0.2222 0.091 Uiso 0.413(3) 1 calc PR A 2
C20 C 0.2036(4) 0.4071(3) -0.0394(2) 0.0481(10) Uani 1 1 d . . .
H20A H 0.1431 0.3990 -0.0855 0.072 Uiso 0.587(3) 1 calc PR A 1
H20B H 0.1539 0.3810 -0.0043 0.072 Uiso 0.587(3) 1 calc PR A 1
H20C H 0.2782 0.3662 -0.0553 0.072 Uiso 0.587(3) 1 calc PR A 1
H20D H 0.2242 0.3655 -0.0916 0.072 Uiso 0.413(3) 1 calc PR A 2
H20E H 0.1247 0.4421 -0.0437 0.072 Uiso 0.413(3) 1 calc PR A 2
H20F H 0.1848 0.3601 -0.0103 0.072 Uiso 0.413(3) 1 calc PR A 2
C21 C 0.3633(3) 0.6863(2) 0.71675(15) 0.0142(5) Uani 1 1 d . . .
C22 C 0.4258(3) 0.7086(2) 0.79559(15) 0.0137(5) Uani 1 1 d . . .
H22 H 0.4852 0.6581 0.8040 0.016 Uiso 1 1 calc R . .
C23 C 0.4314(3) 0.8098(2) 0.85560(15) 0.0146(5) Uani 1 1 d . . .
C24 C 0.3665(3) 0.8919(2) 0.83769(15) 0.0139(5) Uani 1 1 d . . .
H24 H 0.3851 0.9668 0.8753 0.017 Uiso 1 1 calc R . .
C25 C 0.2991(2) 0.8715(2) 0.76229(15) 0.0138(5) Uani 1 1 d . . .
C26 C 0.3008(2) 0.7684(2) 0.70136(15) 0.0140(5) Uani 1 1 d . . .
H26 H 0.2727 0.7594 0.6462 0.017 Uiso 1 1 calc R . .
C27 C 0.3638(3) 0.5759(2) 0.65375(15) 0.0163(5) Uani 1 1 d . . .
H27 H 0.4435 0.5457 0.6681 0.020 Uiso 1 1 calc R . .
C28 C 0.3746(3) 0.5775(2) 0.57000(16) 0.0231(6) Uani 1 1 d . . .
H28A H 0.2931 0.6000 0.5523 0.035 Uiso 1 1 calc R . .
H28B H 0.3841 0.5063 0.5345 0.035 Uiso 1 1 calc R . .
H28C H 0.4532 0.6273 0.5708 0.035 Uiso 1 1 calc R . .
C29 C 0.2351(3) 0.5023(2) 0.65529(18) 0.0255(6) Uani 1 1 d . . .
H29A H 0.2306 0.5017 0.7080 0.038 Uiso 1 1 calc R . .
H29B H 0.2384 0.4300 0.6192 0.038 Uiso 1 1 calc R . .
H29C H 0.1554 0.5287 0.6396 0.038 Uiso 1 1 calc R . .
C30 C 0.5005(3) 0.8363(2) 0.93859(15) 0.0173(5) Uani 1 1 d . . .
H30 H 0.5493 0.9102 0.9562 0.021 Uiso 1 1 calc R . .
C31 C 0.6049(3) 0.7618(2) 0.94425(17) 0.0272(7) Uani 1 1 d . . .
H31A H 0.5586 0.6897 0.9315 0.041 Uiso 1 1 calc R . .
H31B H 0.6506 0.7874 0.9972 0.041 Uiso 1 1 calc R . .
H31C H 0.6712 0.7615 0.9076 0.041 Uiso 1 1 calc R . .
C32 C 0.3888(3) 0.8354(2) 0.99366(17) 0.0251(6) Uani 1 1 d . . .
H32A H 0.3295 0.8877 0.9926 0.038 Uiso 1 1 calc R . .
H32B H 0.4309 0.8532 1.0468 0.038 Uiso 1 1 calc R . .
H32C H 0.3361 0.7646 0.9760 0.038 Uiso 1 1 calc R . .
C33 C 0.2209(3) 0.9523(2) 0.74234(16) 0.0164(5) Uani 1 1 d . . .
H33 H 0.2445 0.9537 0.6909 0.020 Uiso 1 1 calc R . .
C34 C 0.0666(3) 0.9116(2) 0.73407(18) 0.0255(6) Uani 1 1 d . . .
H34A H 0.0474 0.8397 0.6951 0.038 Uiso 1 1 calc R . .
H34B H 0.0150 0.9589 0.7177 0.038 Uiso 1 1 calc R . .
H34C H 0.0412 0.9108 0.7842 0.038 Uiso 1 1 calc R . .
C35 C 0.2536(3) 1.0673(2) 0.80300(17) 0.0220(6) Uani 1 1 d . . .
H35A H 0.2210 1.0694 0.8523 0.033 Uiso 1 1 calc R . .
H35B H 0.2092 1.1157 0.7838 0.033 Uiso 1 1 calc R . .
H35C H 0.3511 1.0892 0.8110 0.033 Uiso 1 1 calc R . .
P2 P 0.13118(7) 0.76556(6) 0.47253(5) 0.02101(16) Uani 1 1 d . . .
F3 F 0.28244(18) 0.81017(18) 0.51797(12) 0.0441(5) Uani 1 1 d . . .
F4 F 0.1838(2) 0.66039(15) 0.41540(14) 0.0519(6) Uani 1 1 d . . .
F5 F -0.02118(17) 0.72348(15) 0.42933(10) 0.0315(4) Uani 1 1 d . . .
F6 F 0.07919(19) 0.87192(15) 0.53183(11) 0.0383(5) Uani 1 1 d . . .
F7 F 0.09782(18) 0.70637(17) 0.53398(12) 0.0405(5) Uani 1 1 d . . .
F8 F 0.1651(2) 0.82698(16) 0.41352(12) 0.0452(5) Uani 1 1 d . . .
O1S O 0.0183(3) 0.7060(3) 0.92054(16) 0.0606(8) Uani 1 1 d . . .
C1S C 0.0088(5) 0.8690(5) 1.0276(3) 0.0807(17) Uani 1 1 d . . .
H1SA H -0.0713 0.8366 1.0428 0.121 Uiso 1 1 calc R . .
H1SB H 0.0065 0.9454 1.0421 0.121 Uiso 1 1 calc R . .
H1SC H 0.0896 0.8572 1.0542 0.121 Uiso 1 1 calc R . .
C2S C 0.0114(4) 0.8183(4) 0.9391(2) 0.0588(12) Uani 1 1 d . . .
H2SD H -0.0709 0.8283 0.9115 0.071 Uiso 1 1 calc R . .
H2SE H 0.0905 0.8519 0.9228 0.071 Uiso 1 1 calc R . .
C3S C 0.0105(5) 0.6497(4) 0.8380(2) 0.0638(13) Uani 1 1 d . . .
H3SD H 0.0911 0.6742 0.8176 0.077 Uiso 1 1 calc R . .
H3SE H -0.0698 0.6646 0.8118 0.077 Uiso 1 1 calc R . .
C4S C 0.0016(5) 0.5310(4) 0.8208(3) 0.0740(15) Uani 1 1 d . . .
H4SA H 0.0827 0.5162 0.8452 0.111 Uiso 1 1 calc R . .
H4SB H -0.0058 0.4933 0.7645 0.111 Uiso 1 1 calc R . .
H4SC H -0.0777 0.5072 0.8416 0.111 Uiso 1 1 calc R . .

loop_
_atom_site_aniso_label
_atom_site_aniso_U_11
_atom_site_aniso_U_22
_atom_site_aniso_U_33
_atom_site_aniso_U_23
_atom_site_aniso_U_13
_atom_site_aniso_U_12
O3 0.0353(18) 0.0210(17) 0.0322(19) 0.0070(15) 0.0024(13) 0.0111(14)
C17 0.0363(18) 0.0219(17) 0.0330(19) 0.0060(15) 0.0020(14) 0.0110(14)
O2 0.035(2) 0.0301(18) 0.0207(13) 0.0069(13) -0.0049(15) 0.0040(13)
C19 0.035(2) 0.0306(18) 0.0212(13) 0.0070(13) -0.0050(15) 0.0037(13)
O2A 0.035(2) 0.0304(19) 0.0208(13) 0.0071(13) -0.0043(15) 0.0032(14)
C17A 0.0358(18) 0.0213(18) 0.0324(19) 0.0071(16) 0.0018(14) 0.0115(14)
O3A 0.0355(18) 0.0211(18) 0.0322(19) 0.0072(15) 0.0020(14) 0.0117(14)
C19A 0.035(2) 0.0306(19) 0.0211(13) 0.0067(14) -0.0043(15) 0.0034(14)
Ru1 0.01229(11) 0.00927(10) 0.01165(11) 0.00355(8) 0.00297(7) 0.00224(7)
Cl1 0.0176(3) 0.0219(3) 0.0212(3) 0.0014(3) 0.0021(3) -0.0049(3)
P1 0.0263(4) 0.0302(4) 0.0230(4) 0.0154(3) -0.0012(3) 0.0025(3)
O1 0.0363(13) 0.0400(14) 0.0381(13) 0.0278(11) -0.0067(10) -0.0057(11)
F1 0.0419(11) 0.0231(9) 0.0260(9) 0.0137(8) -0.0013(8) -0.0087(8)
F2 0.0410(11) 0.0221(9) 0.0228(9) 0.0050(7) 0.0036(8) 0.0115(8)
N1 0.0130(11) 0.0119(10) 0.0135(10) 0.0042(9) 0.0018(8) 0.0009(8)
N2 0.0183(11) 0.0135(11) 0.0188(11) 0.0077(9) 0.0055(9) 0.0058(9)
N3 0.0183(11) 0.0149(11) 0.0172(11) 0.0088(9) 0.0046(9) 0.0021(9)
C1 0.0168(13) 0.0148(13) 0.0219(14) 0.0086(11) 0.0018(11) 0.0038(10)
C2 0.0169(13) 0.0148(13) 0.0290(15) 0.0089(12) 0.0002(11) 0.0049(11)
C3 0.0164(13) 0.0146(13) 0.0217(14) 0.0004(11) 0.0014(11) 0.0030(10)
C4 0.0151(13) 0.0179(13) 0.0147(13) 0.0041(11) 0.0029(10) 0.0034(10)
C5 0.0122(12) 0.0117(12) 0.0155(12) 0.0035(10) 0.0004(10) 0.0010(10)
C6 0.0200(14) 0.0178(14) 0.0290(15) 0.0126(12) 0.0095(12) 0.0083(11)
C7 0.0234(15) 0.0191(14) 0.0290(15) 0.0164(12) 0.0084(12) 0.0076(11)
C8 0.0150(13) 0.0141(13) 0.0128(12) 0.0040(10) 0.0024(10) 0.0009(10)
C9 0.0167(13) 0.0192(14) 0.0182(13) 0.0098(11) 0.0073(10) 0.0031(11)
C10 0.0152(13) 0.0142(13) 0.0220(14) 0.0102(11) 0.0032(10) 0.0062(10)
C11 0.0178(14) 0.0214(14) 0.0224(14) 0.0111(12) 0.0070(11) 0.0078(11)
C12 0.0170(14) 0.0181(14) 0.0264(15) 0.0106(12) 0.0035(11) 0.0036(11)
C13 0.0228(14) 0.0141(13) 0.0201(14) 0.0091(11) 0.0000(11) 0.0065(11)
C14 0.0295(16) 0.0214(14) 0.0183(14) 0.0112(12) 0.0070(12) 0.0087(12)
C15 0.0201(14) 0.0201(14) 0.0233(14) 0.0135(12) 0.0063(11) 0.0045(11)
C16 0.0255(15) 0.0178(14) 0.0244(15) 0.0111(12) 0.0025(12) 0.0012(11)
C18 0.054(3) 0.068(3) 0.061(3) 0.017(2) 0.002(2) 0.036(2)
C20 0.053(2) 0.052(2) 0.032(2) 0.0104(18) -0.0062(17) -0.0018(19)
C21 0.0135(12) 0.0104(12) 0.0168(13) 0.0029(10) 0.0033(10) -0.0002(10)
C22 0.0141(12) 0.0129(12) 0.0162(13) 0.0072(10) 0.0054(10) 0.0022(10)
C23 0.0146(13) 0.0147(13) 0.0139(12) 0.0044(10) 0.0040(10) 0.0004(10)
C24 0.0153(13) 0.0134(12) 0.0129(12) 0.0038(10) 0.0059(10) 0.0024(10)
C25 0.0106(12) 0.0151(13) 0.0170(13) 0.0065(10) 0.0054(10) 0.0028(10)
C26 0.0100(12) 0.0158(13) 0.0135(12) 0.0024(10) 0.0000(10) 0.0005(10)
C27 0.0171(13) 0.0118(12) 0.0170(13) 0.0016(10) -0.0008(10) 0.0037(10)
C28 0.0269(16) 0.0164(14) 0.0188(14) -0.0020(11) 0.0013(12) 0.0022(12)
C29 0.0274(16) 0.0147(14) 0.0290(16) 0.0031(12) -0.0012(13) -0.0009(12)
C30 0.0222(14) 0.0155(13) 0.0142(13) 0.0054(11) 0.0005(11) 0.0033(11)
C31 0.0293(17) 0.0316(17) 0.0196(15) 0.0076(13) -0.0031(12) 0.0088(13)
C32 0.0290(16) 0.0299(16) 0.0193(14) 0.0115(13) 0.0061(12) 0.0056(13)
C33 0.0197(14) 0.0126(13) 0.0167(13) 0.0042(10) 0.0024(10) 0.0049(10)
C34 0.0180(14) 0.0242(15) 0.0324(17) 0.0073(13) -0.0016(12) 0.0068(12)
C35 0.0276(16) 0.0155(14) 0.0246(15) 0.0078(12) 0.0040(12) 0.0071(12)
P2 0.0157(4) 0.0216(4) 0.0265(4) 0.0089(3) 0.0067(3) 0.0024(3)
F3 0.0139(9) 0.0617(14) 0.0499(12) 0.0135(11) 0.0045(8) -0.0024(9)
F4 0.0421(12) 0.0259(11) 0.0761(16) -0.0012(10) 0.0304(11) 0.0078(9)
F5 0.0231(9) 0.0393(11) 0.0296(10) 0.0127(8) -0.0040(7) -0.0044(8)
F6 0.0310(10) 0.0320(10) 0.0423(11) -0.0007(9) 0.0122(9) 0.0069(8)
F7 0.0254(10) 0.0591(13) 0.0526(12) 0.0407(11) 0.0015(9) 0.0038(9)
F8 0.0603(14) 0.0398(12) 0.0363(11) 0.0197(9) 0.0093(10) -0.0129(10)
O1S 0.0548(18) 0.088(2) 0.0353(15) 0.0231(16) 0.0055(13) -0.0106(16)
C1S 0.071(3) 0.098(4) 0.051(3) 0.010(3) 0.017(2) -0.032(3)
C2S 0.037(2) 0.087(4) 0.048(2) 0.022(2) 0.0028(18) -0.003(2)
C3S 0.059(3) 0.097(4) 0.037(2) 0.023(2) 0.003(2) 0.021(3)
C4S 0.078(4) 0.093(4) 0.057(3) 0.032(3) 0.024(3) 0.008(3)

loop_
_atom_type_symbol
_atom_type_description
_atom_type_scat_dispersion_real
_atom_type_scat_dispersion_imag
_atom_type_scat_source
C C 0.0033 0.0016 'International Tables Vol C Tables 4.2.6.8 and 6.1.1.4'
H H 0.0000 0.0000 'International Tables Vol C Tables 4.2.6.8 and 6.1.1.4'
N N 0.0061 0.0033 'International Tables Vol C Tables 4.2.6.8 and 6.1.1.4'
O O 0.0106 0.0060 'International Tables Vol C Tables 4.2.6.8 and 6.1.1.4'
F F 0.0171 0.0103 'International Tables Vol C Tables 4.2.6.8 and 6.1.1.4'
P P 0.1023 0.0942 'International Tables Vol C Tables 4.2.6.8 and 6.1.1.4'
Cl Cl 0.1484 0.1585 'International Tables Vol C Tables 4.2.6.8 and 6.1.1.4'
Ru Ru -1.2594 0.8363 'International Tables Vol C Tables 4.2.6.8 and 6.1.1.4'

loop_
_geom_angle_atom_site_label_1
_geom_angle_atom_site_label_2
_geom_angle_atom_site_label_3
_geom_angle
C17 O3 P1 121.3(4)
O3 C17 C18 112.0(4)
C19 O2 P1 121.1(4)
C20 C19 O2 107.3(4)
C19A O2A P1 120.5(6)
C18 C17A O3A 104.9(6)
C17A O3A P1 119.1(5)
O2A C19A C20 107.8(6)
N2 Ru1 N1 76.32(8)
N2 Ru1 C26 96.68(9)
N1 Ru1 C26 114.21(9)
N2 Ru1 C21 121.91(9)
N1 Ru1 C21 91.81(9)
C26 Ru1 C21 37.57(9)
N2 Ru1 C22 159.82(9)
N1 Ru1 C22 98.19(9)
C26 Ru1 C22 67.51(10)
C21 Ru1 C22 38.12(9)
N2 Ru1 C24 119.88(9)
N1 Ru1 C24 163.78(9)
C26 Ru1 C24 67.32(9)
C21 Ru1 C24 80.38(9)
C22 Ru1 C24 66.95(9)
N2 Ru1 C23 157.00(9)
N1 Ru1 C23 125.84(9)
C26 Ru1 C23 80.36(9)
C21 Ru1 C23 68.40(9)
C22 Ru1 C23 36.83(9)
C24 Ru1 C23 37.99(9)
N2 Ru1 C25 96.11(9)
N1 Ru1 C25 150.78(9)
C26 Ru1 C25 37.72(9)
C21 Ru1 C25 67.98(9)
C22 Ru1 C25 79.14(9)
C24 Ru1 C25 36.67(9)
C23 Ru1 C25 67.55(9)
N2 Ru1 Cl1 85.44(6)
N1 Ru1 Cl1 83.78(6)
C26 Ru1 Cl1 161.91(7)
C21 Ru1 Cl1 150.49(7)
C22 Ru1 Cl1 113.56(7)
C24 Ru1 Cl1 95.99(7)
C23 Ru1 Cl1 90.66(7)
C25 Ru1 Cl1 124.23(7)
O1 P1 O2A 123.7(3)
O1 P1 O3 125.63(19)
O2A P1 O3 78.5(3)
O1 P1 O2 113.25(19)
O2A P1 O2 25.0(2)
O3 P1 O2 102.4(2)
O1 P1 O3A 107.7(2)
O2A P1 O3A 102.6(3)
O3 P1 O3A 24.4(2)
O2 P1 O3A 126.8(3)
O1 P1 C16 111.11(13)
O2A P1 C16 109.2(3)
O3 P1 C16 103.96(19)
O2 P1 C16 96.23(18)
O3A P1 C16 99.4(2)
C1 N1 C5 118.5(2)
C1 N1 Ru1 123.49(17)
C5 N1 Ru1 118.04(16)
C8 N2 C6 107.2(2)
C8 N2 Ru1 115.89(17)
C6 N2 Ru1 136.87(18)
C8 N3 C7 106.8(2)
C8 N3 C9 129.7(2)
C7 N3 C9 123.3(2)
N1 C1 C2 122.5(3)
C3 C2 C1 119.1(2)
C2 C3 C4 119.3(3)
C3 C4 C5 119.3(2)
N1 C5 C4 121.4(2)
N1 C5 C8 111.3(2)
C4 C5 C8 127.4(2)
C7 C6 N2 108.6(2)
C6 C7 N3 107.5(2)
N2 C8 N3 110.0(2)
N2 C8 C5 118.3(2)
N3 C8 C5 131.7(2)
N3 C9 C10 113.3(2)
C11 C10 C15 118.7(3)
C11 C10 C9 122.9(2)
C15 C10 C9 118.4(2)
C10 C11 C12 121.0(3)
C13 C12 C11 119.7(3)
C12 C13 C14 120.1(3)
C12 C13 C16 120.5(3)
C14 C13 C16 119.4(2)
C15 C14 C13 120.1(3)
C14 C15 C10 120.5(3)
F1 C16 F2 105.6(2)
F1 C16 C13 110.2(2)
F2 C16 C13 109.7(2)
F1 C16 P1 108.51(19)
F2 C16 P1 106.78(18)
C13 C16 P1 115.53(19)
C17A C18 C17 36.3(4)
C19 C20 C19A 31.7(3)
C26 C21 C22 118.1(2)
C26 C21 C27 122.3(2)
C22 C21 C27 119.5(2)
C26 C21 Ru1 71.10(14)
C22 C21 Ru1 71.49(14)
C27 C21 Ru1 129.67(18)
C23 C22 C21 122.0(2)
C23 C22 Ru1 72.16(14)
C21 C22 Ru1 70.39(14)
C22 C23 C24 118.2(2)
C22 C23 C30 123.0(2)
C24 C23 C30 118.7(2)
C22 C23 Ru1 71.01(14)
C24 C23 Ru1 70.87(14)
C30 C23 Ru1 130.27(18)
C25 C24 C23 121.3(2)
C25 C24 Ru1 72.68(14)
C23 C24 Ru1 71.14(14)
C24 C25 C26 118.8(2)
C24 C25 C33 123.2(2)
C26 C25 C33 118.0(2)
C24 C25 Ru1 70.65(14)
C26 C25 Ru1 69.07(14)
C33 C25 Ru1 133.79(18)
C21 C26 C25 121.4(2)
C21 C26 Ru1 71.33(14)
C25 C26 Ru1 73.21(14)
C21 C27 C29 108.5(2)
C21 C27 C28 114.2(2)
C29 C27 C28 110.7(2)
C23 C30 C31 114.1(2)
C23 C30 C32 108.4(2)
C31 C30 C32 111.2(2)
C25 C33 C35 113.8(2)
C25 C33 C34 107.9(2)
C35 C33 C34 110.4(2)
F4 P2 F8 90.68(12)
F4 P2 F5 90.84(11)
F8 P2 F5 91.00(11)
F4 P2 F3 90.70(12)
F8 P2 F3 89.45(11)
F5 P2 F3 178.38(12)
F4 P2 F7 90.54(12)
F8 P2 F7 178.56(12)
F5 P2 F7 89.74(10)
F3 P2 F7 89.78(11)
F4 P2 F6 178.98(13)
F8 P2 F6 90.08(11)
F5 P2 F6 89.83(10)
F3 P2 F6 88.62(11)
F7 P2 F6 88.69(11)
C3S O1S C2S 111.9(3)
O1S C2S C1S 107.6(4)
O1S C3S C4S 110.1(4)

loop_
_geom_bond_atom_site_label_1
_geom_bond_atom_site_label_2
_geom_bond_distance
O3 C17 1.461(6)
O3 P1 1.506(4)
C17 C18 1.496(7)
O2 C19 1.467(7)
O2 P1 1.635(4)
C19 C20 1.428(6)
O2A C19A 1.448(10)
O2A P1 1.489(6)
C17A C18 1.456(9)
C17A O3A 1.473(9)
O3A P1 1.651(6)
C19A C20 1.582(9)
Ru1 N2 2.080(2)
Ru1 N1 2.099(2)
Ru1 C26 2.185(2)
Ru1 C21 2.188(2)
Ru1 C22 2.202(2)
Ru1 C24 2.213(2)
Ru1 C23 2.217(2)
Ru1 C25 2.239(2)
Ru1 Cl1 2.3861(7)
P1 O1 1.443(2)
P1 C16 1.849(3)
F1 C16 1.381(3)
F2 C16 1.383(3)
N1 C1 1.345(3)
N1 C5 1.362(3)
N2 C8 1.334(3)
N2 C6 1.366(3)
N3 C8 1.359(3)
N3 C7 1.373(3)
N3 C9 1.466(3)
C1 C2 1.378(4)
C2 C3 1.378(4)
C3 C4 1.384(4)
C4 C5 1.386(3)
C5 C8 1.453(3)
C6 C7 1.359(4)
C9 C10 1.515(4)
C10 C11 1.388(4)
C10 C15 1.395(4)
C11 C12 1.388(4)
C12 C13 1.378(4)
C13 C14 1.388(4)
C13 C16 1.507(4)
C14 C15 1.382(4)
C21 C26 1.408(4)
C21 C22 1.434(3)
C21 C27 1.514(3)
C22 C23 1.396(3)
C23 C24 1.442(4)
C23 C30 1.514(3)
C24 C25 1.401(3)
C25 C26 1.431(3)
C25 C33 1.514(3)
C27 C29 1.525(4)
C27 C28 1.533(4)
C30 C31 1.524(4)
C30 C32 1.533(4)
C33 C35 1.525(4)
C33 C34 1.538(4)
P2 F4 1.5838(19)
P2 F8 1.5861(19)
P2 F5 1.5948(18)
P2 F3 1.6011(19)
P2 F7 1.6020(19)
P2 F6 1.6066(19)
O1S C3S 1.411(5)
O1S C2S 1.422(6)
C1S C2S 1.508(6)
C3S C4S 1.489(7)
